data_7240833
loop_
_publ_author_name
'Yang, Dong-Dong'
'Lu, Liping'
'Zhu, Miaoli'

_publ_section_title
;
 Structural Diversity, Magnetic Properties, or Luminescent Sensing Based
 Ni(II)/Zn(II) Coordination Polymers of the semirigid ligand of
 3,3'-((5-car-boxy-1,3-phe-nylene)bis(oxy))diben&#x00AC;zate
;
_journal_name_full CrystEngComm
_journal_paper_doi 10.1039/C9CE01998G
_journal_year 2020
_chemical_formula_sum 'C105 H83 N21 Ni3 O19'
_chemical_formula_weight 2119.05
_space_group_crystal_system triclinic
_space_group_IT_number 2
_space_group_name_Hall '-P 1'
_space_group_name_H-M_alt 'P -1'
_atom_sites_solution_hydrogens mixed
_audit_creation_method SHELXL-2014/7
_audit_update_record
;
2019-09-23 deposited with the CCDC.	2020-07-06 downloaded from the CCDC.
;
_cell_angle_alpha 97.812(2)
_cell_angle_beta 103.166(2)
_cell_angle_gamma 94.058(2)
_cell_formula_units_Z 1
_cell_length_a 13.4660(6)
_cell_length_b 13.6070(6)
_cell_length_c 13.7158(6)
_cell_measurement_reflns_used 9970
_cell_measurement_temperature 293(2)
_cell_measurement_theta_max 33.71
_cell_measurement_theta_min 3.04
_cell_volume 2410.88(19)
_computing_cell_refinement 'Bruker SAINT'
_computing_data_collection 'Bruker APEX2'
_computing_data_reduction 'Bruker SAINT'
_computing_molecular_graphics 'Bruker SHELXTL'
_computing_publication_material 'Bruker SHELXTL'
_computing_structure_refinement 'SHELXL-2014/7 (Sheldrick, 2014)'
_computing_structure_solution 'SHELXS-97 (Sheldrick 2008)'
_diffrn_ambient_temperature 293(2)
_diffrn_measured_fraction_theta_full 0.995
_diffrn_measured_fraction_theta_max 0.986
_diffrn_measurement_device_type 'Bruker APEX-II CCD'
_diffrn_measurement_method '\f and \w scans'
_diffrn_radiation_type MoK\a
_diffrn_radiation_wavelength 0.71073
_diffrn_reflns_av_R_equivalents 0.0351
_diffrn_reflns_av_unetI/netI 0.0567
_diffrn_reflns_Laue_measured_fraction_full 0.995
_diffrn_reflns_Laue_measured_fraction_max 0.986
_diffrn_reflns_limit_h_max 17
_diffrn_reflns_limit_h_min -20
_diffrn_reflns_limit_k_max 21
_diffrn_reflns_limit_k_min -21
_diffrn_reflns_limit_l_max 21
_diffrn_reflns_limit_l_min -21
_diffrn_reflns_number 51719
_diffrn_reflns_point_group_measured_fraction_full 0.995
_diffrn_reflns_point_group_measured_fraction_max 0.986
_diffrn_reflns_theta_full 25.242
_diffrn_reflns_theta_max 33.791
_diffrn_reflns_theta_min 3.039
_exptl_absorpt_coefficient_mu 0.664
_exptl_absorpt_correction_type multi-scan
_exptl_absorpt_process_details SADABAS
_exptl_crystal_colour green
_exptl_crystal_density_diffrn 1.460
_exptl_crystal_description blocck
_exptl_crystal_F_000 1096
_exptl_crystal_size_max 0.2
_exptl_crystal_size_mid 0.15
_exptl_crystal_size_min 0.1
_exptl_transmission_factor_max 0.7466
_exptl_transmission_factor_min 0.6817
_refine_diff_density_max 0.787
_refine_diff_density_min -0.976
_refine_diff_density_rms 0.093
_refine_ls_extinction_method none
_refine_ls_goodness_of_fit_ref 1.016
_refine_ls_hydrogen_treatment constr
_refine_ls_matrix_type full
_refine_ls_number_parameters 691
_refine_ls_number_reflns 19067
_refine_ls_number_restraints 6
_refine_ls_restrained_S_all 1.016
_refine_ls_R_factor_all 0.0996
_refine_ls_R_factor_gt 0.0577
_refine_ls_shift/su_max 0.002
_refine_ls_shift/su_mean 0.000
_refine_ls_structure_factor_coef Fsqd
_refine_ls_weighting_details 'w=1/[\s^2^(Fo^2^)+(0.0619P)^2^+2.1319P] where P=(Fo^2^+2Fc^2^)/3'
_refine_ls_weighting_scheme calc
_refine_ls_wR_factor_gt 0.1301
_refine_ls_wR_factor_ref 0.1517
_reflns_Friedel_coverage 0.000
_reflns_number_gt 12869
_reflns_number_total 19067
_reflns_threshold_expression 'I > 2\s(I)'
_cod_data_source_file c9ce01998g2.cif
_cod_data_source_block l80+z19
_cod_database_code 7240833
_shelx_shelxl_version_number 2014/7
_shelx_space_group_comment
;
The symmetry employed for this shelxl refinement is uniquely defined
by the following loop, which should always be used as a source of
symmetry information in preference to the above space-group names.
They are only intended as comments.
;

loop_
_space_group_symop_operation_xyz
'x, y, z'
'-x, -y, -z'

loop_
_atom_site_label
_atom_site_type_symbol
_atom_site_fract_x
_atom_site_fract_y
_atom_site_fract_z
_atom_site_U_iso_or_equiv
_atom_site_adp_type
_atom_site_occupancy
_atom_site_site_symmetry_order
_atom_site_calc_flag
_atom_site_refinement_flags_posn
_atom_site_refinement_flags_adp
_atom_site_refinement_flags_occupancy
_atom_site_disorder_assembly
_atom_site_disorder_group
Ni1 Ni 0.37319(2) 0.26849(2) 0.18176(2) 0.02104(6) Uani 1 1 d . . . . .
Ni2 Ni 0.0000 0.0000 -0.5000 0.02156(8) Uani 1 2 d S . P . .
C1 C 0.16129(16) 0.15254(15) 0.21662(15) 0.0252(4) Uani 1 1 d . . . . .
C2 C 0.05098(17) 0.13772(15) 0.15421(15) 0.0270(4) Uani 1 1 d . . . . .
C3 C -0.0228(2) 0.07484(18) 0.17882(18) 0.0380(5) Uani 1 1 d . . . . .
H3 H -0.0040 0.0384 0.2316 0.046 Uiso 1 1 calc R U . . .
C4 C -0.1241(2) 0.0666(2) 0.1247(2) 0.0474(7) Uani 1 1 d . . . . .
H4 H -0.1733 0.0265 0.1432 0.057 Uiso 1 1 calc R U . . .
C5 C -0.1531(2) 0.1169(2) 0.04392(19) 0.0416(6) Uani 1 1 d . . . . .
H5 H -0.2213 0.1110 0.0079 0.050 Uiso 1 1 calc R U . . .
C6 C -0.07904(17) 0.17657(17) 0.01711(15) 0.0297(4) Uani 1 1 d . . . . .
C7 C 0.02213(17) 0.18878(16) 0.07172(15) 0.0284(4) Uani 1 1 d . . . . .
H7 H 0.0706 0.2305 0.0539 0.034 Uiso 1 1 calc R U . . .
C8 C -0.05046(16) 0.26487(18) -0.11553(16) 0.0304(4) Uani 1 1 d . . . . .
C9 C -0.03676(18) 0.20937(16) -0.20308(17) 0.0311(4) Uani 1 1 d . . . . .
H9 H -0.0640 0.1429 -0.2220 0.037 Uiso 1 1 calc R U . . .
C10 C -0.00843(18) 0.36207(19) -0.08418(17) 0.0343(5) Uani 1 1 d . . . . .
H10 H -0.0174 0.3979 -0.0246 0.041 Uiso 1 1 calc R U . . .
C11 C 0.04792(17) 0.40605(17) -0.14317(17) 0.0319(5) Uani 1 1 d . . . . .
C12 C 0.06070(17) 0.35423(16) -0.23261(16) 0.0295(4) Uani 1 1 d . . . . .
H12 H 0.0968 0.3850 -0.2725 0.035 Uiso 1 1 calc R U . . .
C13 C 0.01840(17) 0.25463(16) -0.26206(16) 0.0280(4) Uani 1 1 d . . . . .
C14 C 0.03016(19) 0.19726(17) -0.36035(17) 0.0339(5) Uani 1 1 d . . . . .
C15 C 0.1429(2) 0.55742(18) -0.1585(2) 0.0410(6) Uani 1 1 d . . . . .
C16 C 0.24784(19) 0.55672(17) -0.13507(18) 0.0336(5) Uani 1 1 d . . . . .
H16 H 0.2786 0.5150 -0.0914 0.040 Uiso 1 1 calc R U . . .
C17 C 0.30811(18) 0.61887(16) -0.17712(16) 0.0300(4) Uani 1 1 d . . . . .
C18 C 0.2596(2) 0.6786(2) -0.2436(2) 0.0431(6) Uani 1 1 d . . . . .
H18 H 0.2986 0.7198 -0.2727 0.052 Uiso 1 1 calc R U . . .
C19 C 0.1540(2) 0.6778(3) -0.2672(3) 0.0583(8) Uani 1 1 d . . . . .
H19 H 0.1226 0.7182 -0.3120 0.070 Uiso 1 1 calc R U . . .
C20 C 0.0949(2) 0.6171(2) -0.2241(3) 0.0553(8) Uani 1 1 d . . . . .
H20 H 0.0239 0.6166 -0.2393 0.066 Uiso 1 1 calc R U . . .
C21 C 0.42377(17) 0.62157(15) -0.14571(15) 0.0273(4) Uani 1 1 d . . . . .
C22 C -0.19210(18) 0.0747(2) -0.62454(19) 0.0395(5) Uani 1 1 d . . . . .
H22 H -0.1592 0.0935 -0.6729 0.047 Uiso 1 1 calc R U . . .
C23 C -0.29293(19) 0.0772(2) -0.6290(2) 0.0448(6) Uani 1 1 d . . . . .
H23 H -0.3418 0.0971 -0.6801 0.054 Uiso 1 1 calc R U . . .
C24 C -0.21748(15) 0.02295(17) -0.49018(16) 0.0283(4) Uani 1 1 d . . . . .
H24 H -0.2069 -0.0007 -0.4285 0.034 Uiso 1 1 calc R U . . .
C25 C -0.40558(15) 0.02291(17) -0.51976(16) 0.0274(4) Uani 1 1 d . . . . .
C26 C -0.48980(16) 0.06751(18) -0.56549(17) 0.0316(4) Uani 1 1 d . . . . .
H26 H -0.4828 0.1129 -0.6091 0.038 Uiso 1 1 calc R U . . .
C27 C -0.41586(16) -0.04412(18) -0.45408(18) 0.0326(5) Uani 1 1 d . . . . .
H27 H -0.3591 -0.0734 -0.4231 0.039 Uiso 1 1 calc R U . . .
C28 C 0.50732(19) 0.09593(17) 0.14153(18) 0.0338(5) Uani 1 1 d . . . . .
H28 H 0.5567 0.1385 0.1262 0.041 Uiso 1 1 calc R U . . .
C29 C 0.37287(18) 0.04296(15) 0.18653(17) 0.0295(4) Uani 1 1 d . . . . .
H29 H 0.3119 0.0408 0.2076 0.035 Uiso 1 1 calc R U . . .
C30 C 0.5078(2) -0.00444(17) 0.1357(2) 0.0367(5) Uani 1 1 d . . . . .
H30 H 0.5563 -0.0428 0.1158 0.044 Uiso 1 1 calc R U . . .
C31 C 0.38910(18) -0.13890(15) 0.17098(17) 0.0294(4) Uani 1 1 d . . . . .
C32 C 0.4046(2) -0.21514(16) 0.10010(17) 0.0346(5) Uani 1 1 d . . . . .
H32 H 0.4356 -0.2008 0.0489 0.042 Uiso 1 1 calc R U . . .
C33 C 0.3735(2) -0.31293(16) 0.10598(17) 0.0348(5) Uani 1 1 d . . . . .
H33 H 0.3834 -0.3647 0.0585 0.042 Uiso 1 1 calc R U . . .
C34 C 0.32775(18) -0.33339(15) 0.18275(17) 0.0303(4) Uani 1 1 d . . . . .
C35 C 0.3117(2) -0.25705(17) 0.25355(19) 0.0378(5) Uani 1 1 d . . . . .
H35 H 0.2804 -0.2712 0.3047 0.045 Uiso 1 1 calc R U . . .
C36 C 0.3428(2) -0.15949(16) 0.24704(19) 0.0388(5) Uani 1 1 d . . . . .
H36 H 0.3325 -0.1076 0.2941 0.047 Uiso 1 1 calc R U . . .
C37 C 0.35047(18) -0.51267(15) 0.16434(17) 0.0295(4) Uani 1 1 d . . . . .
H37 H 0.4053 -0.5085 0.1338 0.035 Uiso 1 1 calc R U . . .
C38 C 0.2239(2) -0.47039(19) 0.2322(3) 0.0499(7) Uani 1 1 d . . . . .
H38 H 0.1764 -0.4342 0.2570 0.060 Uiso 1 1 calc R U . . .
C39 C 0.2319(2) -0.56951(19) 0.2295(2) 0.0482(7) Uani 1 1 d . . . . .
H39 H 0.1897 -0.6134 0.2526 0.058 Uiso 1 1 calc R U . . .
C40 C 0.36471(17) 0.28469(16) 0.40533(14) 0.0288(4) Uani 1 1 d . . . . .
H40 H 0.2977 0.2541 0.3867 0.035 Uiso 1 1 calc R U . . .
C41 C 0.5138(2) 0.3454(2) 0.39906(17) 0.0427(6) Uani 1 1 d . . . . .
H41 H 0.5694 0.3651 0.3739 0.051 Uiso 1 1 calc R U . . .
C42 C 0.5122(2) 0.3582(2) 0.49864(18) 0.0459(7) Uani 1 1 d . . . . .
H42 H 0.5654 0.3869 0.5533 0.055 Uiso 1 1 calc R U . . .
C43 C 0.38162(17) 0.30717(16) 0.59130(14) 0.0280(4) Uani 1 1 d . . . . .
C44 C 0.4176(2) 0.37462(17) 0.67985(16) 0.0367(5) Uani 1 1 d . . . . .
H44 H 0.4599 0.4318 0.6802 0.044 Uiso 1 1 calc R U . . .
C45 C 0.3903(2) 0.35665(17) 0.76816(15) 0.0344(5) Uani 1 1 d . . . . .
H45 H 0.4142 0.4019 0.8277 0.041 Uiso 1 1 calc R U . . .
C46 C 0.3138(2) 0.22607(19) 0.58977(16) 0.0396(6) Uani 1 1 d . . . . .
H46 H 0.2859 0.1833 0.5292 0.048 Uiso 1 1 calc R U . . .
C47 C 0.2868(2) 0.20771(19) 0.67773(16) 0.0384(6) Uani 1 1 d . . . . .
H47 H 0.2412 0.1526 0.6763 0.046 Uiso 1 1 calc R U . . .
C48 C 0.32770(16) 0.27153(15) 0.76751(14) 0.0258(4) Uani 1 1 d . . . . .
C49 C 0.35773(17) 0.28818(16) 0.95571(14) 0.0274(4) Uani 1 1 d . . . . .
H49 H 0.4097 0.3407 0.9718 0.033 Uiso 1 1 calc R U . . .
C50 C 0.23538(18) 0.17293(17) 0.86777(16) 0.0329(5) Uani 1 1 d . . . . .
H50 H 0.1886 0.1320 0.8149 0.039 Uiso 1 1 calc R U . . .
C51 C 0.24774(19) 0.17089(17) 0.96825(16) 0.0336(5) Uani 1 1 d . . . . .
H51 H 0.2100 0.1272 0.9962 0.040 Uiso 1 1 calc R U . . .
C52 C 0.1623(7) 0.6409(10) 0.4624(7) 0.079(3) Uani 0.5 1 d . . P . .
H52 H 0.1226 0.6782 0.4766 0.095 Uiso 0.5 1 d R U P . .
C53 C 0.2113(12) 0.4757(11) 0.5200(11) 0.166(7) Uani 0.5 1 d . . P . .
H53A H 0.2569 0.5079 0.5001 0.249 Uiso 0.5 1 d R U P . .
H53B H 0.1897 0.4118 0.4782 0.249 Uiso 0.5 1 d R U P . .
H53C H 0.2152 0.4691 0.5895 0.249 Uiso 0.5 1 d R U P . .
C54 C 0.0232(16) 0.5213(16) 0.4982(18) 0.151(6) Uani 0.5 1 d . U P . .
H54A H 0.0393 0.5065 0.5609 0.226 Uiso 0.5 1 d R U P . .
H54C H 0.0175 0.5877 0.4841 0.226 Uiso 0.5 1 d R U P . .
H54B H 0.0266 0.5032 0.4200 0.226 Uiso 0.5 1 d R U P . .
N1 N 0.42310(14) 0.12513(12) 0.17352(13) 0.0265(3) Uani 1 1 d . . . . .
N2 N 0.42193(15) -0.03796(13) 0.16513(14) 0.0305(4) Uani 1 1 d . . . . .
N3 N 0.30013(16) -0.43449(13) 0.19077(15) 0.0316(4) Uani 1 1 d . . . . .
N4 N 0.31169(15) -0.59537(13) 0.18745(14) 0.0288(4) Uani 1 1 d . . . . .
N5 N 0.42122(15) 0.29911(13) 0.34100(12) 0.0271(3) Uani 1 1 d . . . . .
N6 N 0.41629(15) 0.32005(15) 0.50234(12) 0.0307(4) Uani 1 1 d . . . . .
N7 N 0.30630(14) 0.24809(13) 0.85965(12) 0.0265(3) Uani 1 1 d . . . . .
N8 N 0.32452(14) 0.24316(13) 1.02297(12) 0.0260(3) Uani 1 1 d . . . . .
N9 N -0.14533(13) 0.04008(14) -0.53795(14) 0.0281(4) Uani 1 1 d . . . . .
N10 N -0.30916(13) 0.04422(15) -0.54255(14) 0.0299(4) Uani 1 1 d . . . . .
N11 N 0.1325(8) 0.5480(10) 0.4870(6) 0.123(4) Uani 0.5 1 d . . P . .
O1 O 0.22439(12) 0.20288(12) 0.18384(12) 0.0309(3) Uani 1 1 d . . . . .
O2 O 0.18235(13) 0.11389(14) 0.29653(13) 0.0388(4) Uani 1 1 d . . . . .
O3 O -0.11702(13) 0.22381(15) -0.06455(13) 0.0416(4) Uani 1 1 d . . . . .
O4 O 0.08532(16) 0.50397(14) -0.10640(16) 0.0545(6) Uani 1 1 d . . . . .
O5 O 0.02679(13) 0.10381(11) -0.36656(12) 0.0316(3) Uani 1 1 d . . . . .
O6 O 0.0423(2) 0.24684(15) -0.42769(15) 0.0688(8) Uani 1 1 d . . . . .
O7 O 0.04453(13) 0.11058(12) -0.57800(12) 0.0332(3) Uani 1 1 d . . . . .
H7A H 0.0617 0.1635 -0.5391 0.050 Uiso 1 1 d R U . . .
H7B H 0.0860 0.1120 -0.6247 0.050 Uiso 1 1 d R U . . .
O8 O 0.46008(13) 0.56700(12) -0.08336(12) 0.0353(4) Uani 1 1 d . . . . .
O9 O 0.47481(13) 0.68048(12) -0.18453(12) 0.0337(3) Uani 1 1 d . . . . .
O10 O 0.2275(8) 0.6687(8) 0.4599(5) 0.135(4) Uani 0.5 1 d . . P . .

loop_
_atom_site_aniso_label
_atom_site_aniso_U_11
_atom_site_aniso_U_22
_atom_site_aniso_U_33
_atom_site_aniso_U_23
_atom_site_aniso_U_13
_atom_site_aniso_U_12
Ni1 0.03467(14) 0.01496(11) 0.01624(11) 0.00487(8) 0.01072(9) 0.00113(9)
Ni2 0.01963(16) 0.02277(17) 0.02394(16) 0.00256(13) 0.01024(13) -0.00101(12)
C1 0.0345(10) 0.0220(9) 0.0220(8) 0.0031(7) 0.0136(8) 0.0011(7)
C2 0.0356(11) 0.0224(9) 0.0249(9) 0.0040(7) 0.0127(8) -0.0029(7)
C3 0.0463(13) 0.0357(12) 0.0295(10) 0.0102(9) 0.0067(9) -0.0141(10)
C4 0.0466(14) 0.0526(15) 0.0382(13) 0.0147(11) 0.0056(11) -0.0264(12)
C5 0.0404(13) 0.0484(14) 0.0329(11) 0.0099(10) 0.0065(10) -0.0148(11)
C6 0.0351(11) 0.0329(11) 0.0232(9) 0.0063(8) 0.0115(8) -0.0013(8)
C7 0.0333(10) 0.0290(10) 0.0265(9) 0.0075(8) 0.0139(8) -0.0012(8)
C8 0.0280(10) 0.0402(12) 0.0264(9) 0.0123(8) 0.0101(8) 0.0014(8)
C9 0.0382(11) 0.0263(10) 0.0306(10) 0.0079(8) 0.0113(9) -0.0003(8)
C10 0.0361(11) 0.0409(12) 0.0276(10) -0.0011(9) 0.0168(9) -0.0017(9)
C11 0.0332(11) 0.0313(11) 0.0322(10) -0.0032(8) 0.0165(9) -0.0032(8)
C12 0.0348(11) 0.0278(10) 0.0286(10) 0.0009(8) 0.0164(8) -0.0019(8)
C13 0.0360(11) 0.0248(9) 0.0253(9) 0.0034(7) 0.0122(8) 0.0025(8)
C14 0.0456(13) 0.0288(11) 0.0283(10) -0.0009(8) 0.0156(9) -0.0011(9)
C15 0.0454(13) 0.0311(11) 0.0483(14) -0.0115(10) 0.0295(11) -0.0094(10)
C16 0.0443(13) 0.0249(10) 0.0335(11) -0.0006(8) 0.0190(10) -0.0054(9)
C17 0.0381(11) 0.0238(9) 0.0289(10) -0.0003(8) 0.0151(9) -0.0046(8)
C18 0.0445(14) 0.0365(13) 0.0514(15) 0.0151(11) 0.0146(12) -0.0003(10)
C19 0.0470(16) 0.0563(19) 0.073(2) 0.0207(16) 0.0102(15) 0.0057(14)
C20 0.0355(14) 0.0522(17) 0.075(2) -0.0012(15) 0.0151(14) 0.0014(12)
C21 0.0390(11) 0.0209(9) 0.0226(9) -0.0023(7) 0.0144(8) -0.0047(8)
C22 0.0305(11) 0.0562(15) 0.0401(12) 0.0229(11) 0.0161(10) 0.0052(10)
C23 0.0313(12) 0.0698(18) 0.0431(13) 0.0346(13) 0.0128(10) 0.0099(11)
C24 0.0213(9) 0.0372(11) 0.0295(10) 0.0098(8) 0.0096(7) 0.0040(8)
C25 0.0199(8) 0.0347(11) 0.0318(10) 0.0124(8) 0.0097(7) 0.0059(7)
C26 0.0244(9) 0.0394(12) 0.0370(11) 0.0198(9) 0.0105(8) 0.0074(8)
C27 0.0223(9) 0.0427(12) 0.0393(11) 0.0203(10) 0.0104(8) 0.0107(8)
C28 0.0424(12) 0.0248(10) 0.0377(11) 0.0063(9) 0.0165(10) 0.0027(9)
C29 0.0404(11) 0.0189(9) 0.0340(10) 0.0087(8) 0.0151(9) 0.0065(8)
C30 0.0418(13) 0.0265(10) 0.0475(13) 0.0063(9) 0.0206(11) 0.0081(9)
C31 0.0417(12) 0.0163(8) 0.0323(10) 0.0070(7) 0.0104(9) 0.0059(8)
C32 0.0555(14) 0.0225(10) 0.0318(10) 0.0074(8) 0.0198(10) 0.0076(9)
C33 0.0588(15) 0.0184(9) 0.0306(10) 0.0028(8) 0.0180(10) 0.0060(9)
C34 0.0432(12) 0.0175(9) 0.0334(10) 0.0055(8) 0.0139(9) 0.0064(8)
C35 0.0597(15) 0.0218(10) 0.0404(12) 0.0065(9) 0.0270(11) 0.0086(10)
C36 0.0642(16) 0.0187(9) 0.0400(12) 0.0031(9) 0.0256(12) 0.0073(10)
C37 0.0449(12) 0.0156(8) 0.0333(10) 0.0049(7) 0.0186(9) 0.0056(8)
C38 0.0566(17) 0.0273(12) 0.082(2) 0.0167(13) 0.0421(16) 0.0152(11)
C39 0.0570(16) 0.0271(12) 0.0749(19) 0.0168(12) 0.0392(15) 0.0085(11)
C40 0.0368(11) 0.0335(11) 0.0168(8) 0.0050(7) 0.0090(8) -0.0028(8)
C41 0.0431(13) 0.0588(16) 0.0248(10) 0.0027(10) 0.0133(9) -0.0153(11)
C42 0.0444(14) 0.0662(18) 0.0226(10) 0.0022(10) 0.0094(10) -0.0210(12)
C43 0.0380(11) 0.0298(10) 0.0166(8) 0.0041(7) 0.0094(8) -0.0035(8)
C44 0.0575(15) 0.0304(11) 0.0197(9) 0.0034(8) 0.0104(9) -0.0154(10)
C45 0.0564(14) 0.0284(10) 0.0164(8) -0.0001(7) 0.0118(9) -0.0115(9)
C46 0.0565(15) 0.0397(12) 0.0191(9) -0.0044(8) 0.0139(9) -0.0178(11)
C47 0.0514(14) 0.0384(12) 0.0227(9) -0.0020(8) 0.0143(9) -0.0194(10)
C48 0.0352(10) 0.0266(9) 0.0164(8) 0.0034(7) 0.0089(7) -0.0011(8)
C49 0.0390(11) 0.0270(10) 0.0159(8) 0.0018(7) 0.0088(7) -0.0036(8)
C50 0.0392(12) 0.0356(11) 0.0223(9) 0.0045(8) 0.0090(8) -0.0111(9)
C51 0.0448(13) 0.0342(11) 0.0226(9) 0.0039(8) 0.0137(9) -0.0083(9)
C52 0.063(5) 0.117(8) 0.068(5) 0.015(5) 0.028(4) 0.032(5)
C53 0.198(15) 0.179(14) 0.152(12) 0.063(11) 0.049(11) 0.146(13)
C54 0.170(16) 0.158(15) 0.106(8) 0.024(11) 0.008(10) -0.028(11)
N1 0.0389(9) 0.0185(7) 0.0246(8) 0.0058(6) 0.0111(7) 0.0032(6)
N2 0.0430(10) 0.0177(8) 0.0347(9) 0.0068(7) 0.0148(8) 0.0065(7)
N3 0.0423(10) 0.0176(8) 0.0393(10) 0.0065(7) 0.0169(8) 0.0067(7)
N4 0.0407(10) 0.0195(8) 0.0300(9) 0.0065(7) 0.0144(8) 0.0041(7)
N5 0.0386(9) 0.0268(8) 0.0175(7) 0.0050(6) 0.0101(7) 0.0001(7)
N6 0.0399(10) 0.0356(10) 0.0164(7) 0.0036(7) 0.0097(7) -0.0065(8)
N7 0.0371(9) 0.0272(8) 0.0163(7) 0.0042(6) 0.0102(6) -0.0030(7)
N8 0.0381(9) 0.0251(8) 0.0169(7) 0.0049(6) 0.0106(7) 0.0006(7)
N9 0.0225(8) 0.0334(9) 0.0317(9) 0.0086(7) 0.0114(7) 0.0023(7)
N10 0.0206(8) 0.0413(10) 0.0329(9) 0.0161(8) 0.0101(7) 0.0045(7)
N11 0.099(7) 0.191(12) 0.066(5) -0.014(6) 0.002(5) 0.044(7)
O1 0.0341(8) 0.0313(8) 0.0309(7) 0.0095(6) 0.0144(6) -0.0030(6)
O2 0.0385(9) 0.0504(10) 0.0324(8) 0.0215(7) 0.0114(7) 0.0001(7)
O3 0.0307(8) 0.0640(12) 0.0373(9) 0.0269(8) 0.0130(7) 0.0015(8)
O4 0.0644(13) 0.0416(10) 0.0598(12) -0.0228(9) 0.0461(10) -0.0227(9)
O5 0.0411(9) 0.0247(7) 0.0291(7) 0.0011(6) 0.0112(6) 0.0000(6)
O6 0.147(2) 0.0298(10) 0.0404(10) 0.0030(8) 0.0490(13) -0.0014(12)
O7 0.0411(9) 0.0304(8) 0.0315(8) 0.0033(6) 0.0198(7) -0.0058(6)
O8 0.0423(9) 0.0304(8) 0.0342(8) 0.0089(6) 0.0111(7) -0.0037(7)
O9 0.0387(9) 0.0327(8) 0.0326(8) 0.0080(6) 0.0161(7) -0.0069(6)
O10 0.158(8) 0.175(9) 0.065(4) 0.004(4) 0.043(5) -0.062(7)

loop_
_atom_type_symbol
_atom_type_description
_atom_type_scat_dispersion_real
_atom_type_scat_dispersion_imag
_atom_type_scat_source
C C 0.0033 0.0016 'International Tables Vol C Tables 4.2.6.8 and 6.1.1.4'
H H 0.0000 0.0000 'International Tables Vol C Tables 4.2.6.8 and 6.1.1.4'
N N 0.0061 0.0033 'International Tables Vol C Tables 4.2.6.8 and 6.1.1.4'
Ni Ni 0.3393 1.1124 'International Tables Vol C Tables 4.2.6.8 and 6.1.1.4'
O O 0.0106 0.0060 'International Tables Vol C Tables 4.2.6.8 and 6.1.1.4'

loop_
_geom_angle_atom_site_label_1
_geom_angle_atom_site_label_2
_geom_angle_atom_site_label_3
_geom_angle
_geom_angle_site_symmetry_1
_geom_angle_site_symmetry_3
_geom_angle_publ_flag
N4 Ni1 N8 90.62(7) 1_565 1_554 ?
N4 Ni1 O9 98.93(7) 1_565 2_665 ?
N8 Ni1 O9 94.58(7) 1_554 2_665 ?
N4 Ni1 N1 175.33(7) 1_565 . ?
N8 Ni1 N1 88.21(7) 1_554 . ?
O9 Ni1 N1 85.68(7) 2_665 . ?
N4 Ni1 N5 87.49(7) 1_565 . ?
N8 Ni1 N5 178.03(7) 1_554 . ?
O9 Ni1 N5 85.19(7) 2_665 . ?
N1 Ni1 N5 93.72(7) . . ?
N4 Ni1 O1 86.64(7) 1_565 . ?
N8 Ni1 O1 87.25(6) 1_554 . ?
O9 Ni1 O1 174.11(6) 2_665 . ?
N1 Ni1 O1 88.79(7) . . ?
N5 Ni1 O1 93.17(6) . . ?
N9 Ni2 N9 180.0 2_554 . ?
N9 Ni2 O7 92.27(7) 2_554 . ?
N9 Ni2 O7 87.73(7) . . ?
N9 Ni2 O7 87.73(7) 2_554 2_554 ?
N9 Ni2 O7 92.27(7) . 2_554 ?
O7 Ni2 O7 180.0 . 2_554 ?
N9 Ni2 O5 91.56(7) 2_554 . ?
N9 Ni2 O5 88.44(7) . . ?
O7 Ni2 O5 90.60(6) . . ?
O7 Ni2 O5 89.40(6) 2_554 . ?
N9 Ni2 O5 88.44(7) 2_554 2_554 ?
N9 Ni2 O5 91.55(7) . 2_554 ?
O7 Ni2 O5 89.40(6) . 2_554 ?
O7 Ni2 O5 90.60(6) 2_554 2_554 ?
O5 Ni2 O5 180.0 . 2_554 ?
O1 C1 O2 125.2(2) . . ?
O1 C1 C2 116.52(18) . . ?
O2 C1 C2 118.29(17) . . ?
C3 C2 C7 119.3(2) . . ?
C3 C2 C1 120.78(19) . . ?
C7 C2 C1 119.95(17) . . ?
C4 C3 C2 120.0(2) . . ?
C4 C3 H3 120.0 . . ?
C2 C3 H3 120.0 . . ?
C5 C4 C3 121.1(2) . . ?
C5 C4 H4 119.5 . . ?
C3 C4 H4 119.5 . . ?
C4 C5 C6 118.9(2) . . ?
C4 C5 H5 120.6 . . ?
C6 C5 H5 120.6 . . ?
O3 C6 C7 124.76(19) . . ?
O3 C6 C5 113.8(2) . . ?
C7 C6 C5 121.3(2) . . ?
C6 C7 C2 119.38(19) . . ?
C6 C7 H7 120.3 . . ?
C2 C7 H7 120.3 . . ?
C10 C8 C9 121.76(19) . . ?
C10 C8 O3 119.4(2) . . ?
C9 C8 O3 118.5(2) . . ?
C8 C9 C13 118.9(2) . . ?
C8 C9 H9 120.6 . . ?
C13 C9 H9 120.6 . . ?
C8 C10 C11 118.8(2) . . ?
C8 C10 H10 120.6 . . ?
C11 C10 H10 120.6 . . ?
O4 C11 C12 124.32(19) . . ?
O4 C11 C10 114.39(19) . . ?
C12 C11 C10 121.3(2) . . ?
C11 C12 C13 118.83(19) . . ?
C11 C12 H12 120.6 . . ?
C13 C12 H12 120.6 . . ?
C9 C13 C12 120.47(19) . . ?
C9 C13 C14 119.90(19) . . ?
C12 C13 C14 119.60(18) . . ?
O6 C14 O5 126.2(2) . . ?
O6 C14 C13 117.0(2) . . ?
O5 C14 C13 116.85(19) . . ?
C20 C15 C16 121.6(2) . . ?
C20 C15 O4 119.3(3) . . ?
C16 C15 O4 118.8(3) . . ?
C15 C16 C17 119.8(2) . . ?
C15 C16 H16 120.1 . . ?
C17 C16 H16 120.1 . . ?
C18 C17 C16 118.5(2) . . ?
C18 C17 C21 122.33(19) . . ?
C16 C17 C21 119.1(2) . . ?
C19 C18 C17 121.0(3) . . ?
C19 C18 H18 119.5 . . ?
C17 C18 H18 119.5 . . ?
C18 C19 C20 120.1(3) . . ?
C18 C19 H19 119.9 . . ?
C20 C19 H19 119.9 . . ?
C15 C20 C19 118.9(3) . . ?
C15 C20 H20 120.5 . . ?
C19 C20 H20 120.5 . . ?
O8 C21 O9 126.0(2) . . ?
O8 C21 C17 117.46(18) . . ?
O9 C21 C17 116.6(2) . . ?
C23 C22 N9 109.7(2) . . ?
C23 C22 H22 125.1 . . ?
N9 C22 H22 125.1 . . ?
C22 C23 N10 106.3(2) . . ?
C22 C23 H23 126.9 . . ?
N10 C23 H23 126.9 . . ?
N9 C24 N10 111.04(19) . . ?
N9 C24 H24 124.5 . . ?
N10 C24 H24 124.5 . . ?
C26 C25 C27 120.19(18) . . ?
C26 C25 N10 119.69(18) . . ?
C27 C25 N10 120.10(18) . . ?
C27 C26 C25 119.6(2) 2_454 . ?
C27 C26 H26 120.2 2_454 . ?
C25 C26 H26 120.2 . . ?
C26 C27 C25 120.20(19) 2_454 . ?
C26 C27 H27 119.9 2_454 . ?
C25 C27 H27 119.9 . . ?
C30 C28 N1 109.8(2) . . ?
C30 C28 H28 125.1 . . ?
N1 C28 H28 125.1 . . ?
N1 C29 N2 111.01(19) . . ?
N1 C29 H29 124.5 . . ?
N2 C29 H29 124.5 . . ?
C28 C30 N2 106.1(2) . . ?
C28 C30 H30 126.9 . . ?
N2 C30 H30 126.9 . . ?
C36 C31 C32 120.6(2) . . ?
C36 C31 N2 120.03(19) . . ?
C32 C31 N2 119.36(19) . . ?
C31 C32 C33 119.5(2) . . ?
C31 C32 H32 120.3 . . ?
C33 C32 H32 120.3 . . ?
C34 C33 C32 119.8(2) . . ?
C34 C33 H33 120.1 . . ?
C32 C33 H33 120.1 . . ?
C33 C34 C35 120.8(2) . . ?
C33 C34 N3 119.33(19) . . ?
C35 C34 N3 119.8(2) . . ?
C36 C35 C34 119.0(2) . . ?
C36 C35 H35 120.5 . . ?
C34 C35 H35 120.5 . . ?
C31 C36 C35 120.3(2) . . ?
C31 C36 H36 119.9 . . ?
C35 C36 H36 119.9 . . ?
N4 C37 N3 111.12(19) . . ?
N4 C37 H37 124.4 . . ?
N3 C37 H37 124.4 . . ?
C39 C38 N3 105.9(2) . . ?
C39 C38 H38 127.0 . . ?
N3 C38 H38 127.0 . . ?
C38 C39 N4 109.8(2) . . ?
C38 C39 H39 125.1 . . ?
N4 C39 H39 125.1 . . ?
N5 C40 N6 111.55(19) . . ?
N5 C40 H40 124.2 . . ?
N6 C40 H40 124.2 . . ?
C42 C41 N5 109.9(2) . . ?
C42 C41 H41 125.0 . . ?
N5 C41 H41 125.0 . . ?
C41 C42 N6 106.2(2) . . ?
C41 C42 H42 126.9 . . ?
N6 C42 H42 126.9 . . ?
C46 C43 C44 119.67(18) . . ?
C46 C43 N6 119.89(18) . . ?
C44 C43 N6 120.42(19) . . ?
C43 C44 C45 119.85(19) . . ?
C43 C44 H44 120.1 . . ?
C45 C44 H44 120.1 . . ?
C48 C45 C44 119.98(19) . . ?
C48 C45 H45 120.0 . . ?
C44 C45 H45 120.0 . . ?
C43 C46 C47 120.5(2) . . ?
C43 C46 H46 119.8 . . ?
C47 C46 H46 119.8 . . ?
C48 C47 C46 119.8(2) . . ?
C48 C47 H47 120.1 . . ?
C46 C47 H47 120.1 . . ?
C47 C48 C45 119.94(18) . . ?
C47 C48 N7 119.66(18) . . ?
C45 C48 N7 120.39(17) . . ?
N8 C49 N7 111.28(18) . . ?
N8 C49 H49 124.4 . . ?
N7 C49 H49 124.4 . . ?
C51 C50 N7 106.15(19) . . ?
C51 C50 H50 126.9 . . ?
N7 C50 H50 126.9 . . ?
C50 C51 N8 109.88(18) . . ?
C50 C51 H51 125.1 . . ?
N8 C51 H51 125.1 . . ?
O10 C52 N11 129.8(13) . . ?
O10 C52 H52 117.9 . . ?
N11 C52 H52 106.8 . . ?
N11 C53 H53A 92.0 . . ?
N11 C53 H53B 109.0 . . ?
H53A C53 H53B 111.1 . . ?
N11 C53 H53C 109.2 . . ?
H53A C53 H53C 124.1 . . ?
H53B C53 H53C 109.5 . . ?
C54 C54 N11 150(5) 2_566 . ?
C54 C54 H54A 73.4 2_566 . ?
N11 C54 H54A 98.3 . . ?
C54 C54 H54C 128.6 2_566 . ?
N11 C54 H54C 80.4 . . ?
H54A C54 H54C 123.2 . . ?
C54 C54 H54B 101.8 2_566 . ?
N11 C54 H54B 69.7 . . ?
H54A C54 H54B 147.8 . . ?
H54C C54 H54B 85.3 . . ?
C29 N1 C28 106.08(18) . . ?
C29 N1 Ni1 126.48(15) . . ?
C28 N1 Ni1 126.99(14) . . ?
C29 N2 C30 106.97(18) . . ?
C29 N2 C31 126.05(19) . . ?
C30 N2 C31 126.97(19) . . ?
C37 N3 C38 107.23(18) . . ?
C37 N3 C34 125.14(19) . . ?
C38 N3 C34 127.49(19) . . ?
C37 N4 C39 105.87(19) . . ?
C37 N4 Ni1 126.40(15) . 1_545 ?
C39 N4 Ni1 127.13(15) . 1_545 ?
C40 N5 C41 105.60(17) . . ?
C40 N5 Ni1 126.37(15) . . ?
C41 N5 Ni1 127.82(14) . . ?
C40 N6 C42 106.73(17) . . ?
C40 N6 C43 125.97(18) . . ?
C42 N6 C43 126.78(19) . . ?
C49 N7 C50 106.75(16) . . ?
C49 N7 C48 126.95(17) . . ?
C50 N7 C48 126.02(17) . . ?
C49 N8 C51 105.94(16) . . ?
C49 N8 Ni1 129.80(14) . 1_556 ?
C51 N8 Ni1 124.26(13) . 1_556 ?
C24 N9 C22 106.18(18) . . ?
C24 N9 Ni2 125.32(15) . . ?
C22 N9 Ni2 127.77(14) . . ?
C24 N10 C23 106.80(18) . . ?
C24 N10 C25 126.01(18) . . ?
C23 N10 C25 126.62(19) . . ?
C52 N11 C53 121.3(11) . . ?
C52 N11 C54 121.5(13) . . ?
C53 N11 C54 116.5(15) . . ?
C1 O1 Ni1 155.58(15) . . ?
C6 O3 C8 119.92(18) . . ?
C11 O4 C15 120.40(17) . . ?
C14 O5 Ni2 126.53(15) . . ?
Ni2 O7 H7A 109.6 . . ?
Ni2 O7 H7B 133.1 . . ?
H7A O7 H7B 105.1 . . ?
C21 O9 Ni1 141.37(16) . 2_665 ?

loop_
_geom_bond_atom_site_label_1
_geom_bond_atom_site_label_2
_geom_bond_distance
_geom_bond_site_symmetry_2
_geom_bond_publ_flag
Ni1 N4 2.0810(18) 1_565 ?
Ni1 N8 2.0989(16) 1_554 ?
Ni1 O9 2.1047(16) 2_665 ?
Ni1 N1 2.1047(17) . ?
Ni1 N5 2.1054(16) . ?
Ni1 O1 2.1430(15) . ?
Ni2 N9 2.0402(18) 2_554 ?
Ni2 N9 2.0402(18) . ?
Ni2 O7 2.0905(15) . ?
Ni2 O7 2.0905(15) 2_554 ?
Ni2 O5 2.0975(15) . ?
Ni2 O5 2.0975(15) 2_554 ?
C1 O1 1.253(2) . ?
C1 O2 1.263(2) . ?
C1 C2 1.520(3) . ?
C2 C3 1.394(3) . ?
C2 C7 1.402(3) . ?
C3 C4 1.386(4) . ?
C3 H3 0.9300 . ?
C4 C5 1.376(4) . ?
C4 H4 0.9300 . ?
C5 C6 1.387(3) . ?
C5 H5 0.9300 . ?
C6 O3 1.382(3) . ?
C6 C7 1.383(3) . ?
C7 H7 0.9300 . ?
C8 C10 1.372(3) . ?
C8 C9 1.386(3) . ?
C8 O3 1.388(2) . ?
C9 C13 1.389(3) . ?
C9 H9 0.9300 . ?
C10 C11 1.391(3) . ?
C10 H10 0.9300 . ?
C11 O4 1.375(3) . ?
C11 C12 1.382(3) . ?
C12 C13 1.401(3) . ?
C12 H12 0.9300 . ?
C13 C14 1.510(3) . ?
C14 O6 1.248(3) . ?
C14 O5 1.260(3) . ?
C15 C20 1.376(5) . ?
C15 C16 1.377(4) . ?
C15 O4 1.398(3) . ?
C16 C17 1.398(3) . ?
C16 H16 0.9300 . ?
C17 C18 1.387(4) . ?
C17 C21 1.515(3) . ?
C18 C19 1.384(4) . ?
C18 H18 0.9300 . ?
C19 C20 1.386(5) . ?
C19 H19 0.9300 . ?
C20 H20 0.9300 . ?
C21 O8 1.247(3) . ?
C21 O9 1.266(2) . ?
C22 C23 1.348(3) . ?
C22 N9 1.372(3) . ?
C22 H22 0.9300 . ?
C23 N10 1.380(3) . ?
C23 H23 0.9300 . ?
C24 N9 1.314(2) . ?
C24 N10 1.352(3) . ?
C24 H24 0.9300 . ?
C25 C26 1.387(3) . ?
C25 C27 1.387(3) . ?
C25 N10 1.423(3) . ?
C26 C27 1.381(3) 2_454 ?
C26 H26 0.9300 . ?
C27 C26 1.381(3) 2_454 ?
C27 H27 0.9300 . ?
C28 C30 1.358(3) . ?
C28 N1 1.371(3) . ?
C28 H28 0.9300 . ?
C29 N1 1.320(3) . ?
C29 N2 1.356(3) . ?
C29 H29 0.9300 . ?
C30 N2 1.377(3) . ?
C30 H30 0.9300 . ?
C31 C36 1.381(3) . ?
C31 C32 1.383(3) . ?
C31 N2 1.431(3) . ?
C32 C33 1.385(3) . ?
C32 H32 0.9300 . ?
C33 C34 1.385(3) . ?
C33 H33 0.9300 . ?
C34 C35 1.386(3) . ?
C34 N3 1.425(3) . ?
C35 C36 1.384(3) . ?
C35 H35 0.9300 . ?
C36 H36 0.9300 . ?
C37 N4 1.315(3) . ?
C37 N3 1.353(3) . ?
C37 H37 0.9300 . ?
C38 C39 1.357(4) . ?
C38 N3 1.373(3) . ?
C38 H38 0.9300 . ?
C39 N4 1.375(3) . ?
C39 H39 0.9300 . ?
C40 N5 1.315(3) . ?
C40 N6 1.357(3) . ?
C40 H40 0.9300 . ?
C41 C42 1.359(3) . ?
C41 N5 1.373(3) . ?
C41 H41 0.9300 . ?
C42 N6 1.372(3) . ?
C42 H42 0.9300 . ?
C43 C46 1.377(3) . ?
C43 C44 1.385(3) . ?
C43 N6 1.430(2) . ?
C44 C45 1.390(3) . ?
C44 H44 0.9300 . ?
C45 C48 1.381(3) . ?
C45 H45 0.9300 . ?
C46 C47 1.385(3) . ?
C46 H46 0.9300 . ?
C47 C48 1.381(3) . ?
C47 H47 0.9300 . ?
C48 N7 1.430(2) . ?
C49 N8 1.315(2) . ?
C49 N7 1.360(2) . ?
C49 H49 0.9300 . ?
C50 C51 1.354(3) . ?
C50 N7 1.383(3) . ?
C50 H50 0.9300 . ?
C51 N8 1.379(3) . ?
C51 H51 0.9300 . ?
C52 O10 0.940(11) . ?
C52 N11 1.407(15) . ?
C52 H52 0.8003 . ?
C53 N11 1.533(14) . ?
C53 H53A 0.8458 . ?
C53 H53B 0.9600 . ?
C53 H53C 0.9600 . ?
C54 C54 0.84(3) 2_566 ?
C54 N11 1.54(2) . ?
C54 H54A 0.8929 . ?
C54 H54C 0.9536 . ?
C54 H54B 1.0786 . ?
N4 Ni1 2.0811(18) 1_545 ?
N8 Ni1 2.0989(16) 1_556 ?
O7 H7A 0.8200 . ?
O7 H7B 0.9416 . ?
O9 Ni1 2.1046(16) 2_665 ?

loop_
_geom_torsion_atom_site_label_1
_geom_torsion_atom_site_label_2
_geom_torsion_atom_site_label_3
_geom_torsion_atom_site_label_4
_geom_torsion
_geom_torsion_site_symmetry_1
_geom_torsion_site_symmetry_2
_geom_torsion_site_symmetry_3
_geom_torsion_site_symmetry_4
_geom_torsion_publ_flag
O1 C1 C2 C3 173.6(2) . . . . ?
O2 C1 C2 C3 -6.4(3) . . . . ?
O1 C1 C2 C7 -7.3(3) . . . . ?
O2 C1 C2 C7 172.6(2) . . . . ?
C7 C2 C3 C4 -2.7(4) . . . . ?
C1 C2 C3 C4 176.3(2) . . . . ?
C2 C3 C4 C5 2.4(4) . . . . ?
C3 C4 C5 C6 0.0(4) . . . . ?
C4 C5 C6 O3 -179.6(2) . . . . ?
C4 C5 C6 C7 -2.1(4) . . . . ?
O3 C6 C7 C2 179.0(2) . . . . ?
C5 C6 C7 C2 1.7(3) . . . . ?
C3 C2 C7 C6 0.7(3) . . . . ?
C1 C2 C7 C6 -178.39(19) . . . . ?
C10 C8 C9 C13 -2.0(4) . . . . ?
O3 C8 C9 C13 171.3(2) . . . . ?
C9 C8 C10 C11 1.1(4) . . . . ?
O3 C8 C10 C11 -172.2(2) . . . . ?
C8 C10 C11 O4 178.9(2) . . . . ?
C8 C10 C11 C12 1.0(4) . . . . ?
O4 C11 C12 C13 -179.7(2) . . . . ?
C10 C11 C12 C13 -2.0(4) . . . . ?
C8 C9 C13 C12 1.0(3) . . . . ?
C8 C9 C13 C14 -177.1(2) . . . . ?
C11 C12 C13 C9 1.0(4) . . . . ?
C11 C12 C13 C14 179.1(2) . . . . ?
C9 C13 C14 O6 152.4(3) . . . . ?
C12 C13 C14 O6 -25.7(4) . . . . ?
C9 C13 C14 O5 -27.6(3) . . . . ?
C12 C13 C14 O5 154.3(2) . . . . ?
C20 C15 C16 C17 1.0(4) . . . . ?
O4 C15 C16 C17 -172.36(19) . . . . ?
C15 C16 C17 C18 -1.3(3) . . . . ?
C15 C16 C17 C21 176.44(19) . . . . ?
C16 C17 C18 C19 0.7(4) . . . . ?
C21 C17 C18 C19 -177.0(3) . . . . ?
C17 C18 C19 C20 0.2(5) . . . . ?
C16 C15 C20 C19 -0.1(4) . . . . ?
O4 C15 C20 C19 173.2(3) . . . . ?
C18 C19 C20 C15 -0.5(5) . . . . ?
C18 C17 C21 O8 178.0(2) . . . . ?
C16 C17 C21 O8 0.4(3) . . . . ?
C18 C17 C21 O9 -1.0(3) . . . . ?
C16 C17 C21 O9 -178.69(19) . . . . ?
N9 C22 C23 N10 0.6(3) . . . . ?
C27 C25 C26 C27 -0.6(4) . . . 2_454 ?
N10 C25 C26 C27 177.8(2) . . . 2_454 ?
C26 C25 C27 C26 0.6(4) . . . 2_454 ?
N10 C25 C27 C26 -177.8(2) . . . 2_454 ?
N1 C28 C30 N2 -0.2(3) . . . . ?
C36 C31 C32 C33 -0.2(4) . . . . ?
N2 C31 C32 C33 179.6(2) . . . . ?
C31 C32 C33 C34 -0.3(4) . . . . ?
C32 C33 C34 C35 0.6(4) . . . . ?
C32 C33 C34 N3 -177.3(2) . . . . ?
C33 C34 C35 C36 -0.5(4) . . . . ?
N3 C34 C35 C36 177.4(2) . . . . ?
C32 C31 C36 C35 0.3(4) . . . . ?
N2 C31 C36 C35 -179.5(2) . . . . ?
C34 C35 C36 C31 0.0(4) . . . . ?
N3 C38 C39 N4 0.1(4) . . . . ?
N5 C41 C42 N6 -0.7(4) . . . . ?
C46 C43 C44 C45 4.2(4) . . . . ?
N6 C43 C44 C45 -174.4(2) . . . . ?
C43 C44 C45 C48 0.2(4) . . . . ?
C44 C43 C46 C47 -4.5(4) . . . . ?
N6 C43 C46 C47 174.1(2) . . . . ?
C43 C46 C47 C48 0.4(4) . . . . ?
C46 C47 C48 C45 4.0(4) . . . . ?
C46 C47 C48 N7 -174.9(2) . . . . ?
C44 C45 C48 C47 -4.3(4) . . . . ?
C44 C45 C48 N7 174.7(2) . . . . ?
N7 C50 C51 N8 0.1(3) . . . . ?
N2 C29 N1 C28 0.6(3) . . . . ?
N2 C29 N1 Ni1 173.33(14) . . . . ?
C30 C28 N1 C29 -0.2(3) . . . . ?
C30 C28 N1 Ni1 -172.90(17) . . . . ?
N1 C29 N2 C30 -0.8(3) . . . . ?
N1 C29 N2 C31 -179.9(2) . . . . ?
C28 C30 N2 C29 0.6(3) . . . . ?
C28 C30 N2 C31 179.8(2) . . . . ?
C36 C31 N2 C29 -36.8(4) . . . . ?
C32 C31 N2 C29 143.5(2) . . . . ?
C36 C31 N2 C30 144.2(3) . . . . ?
C32 C31 N2 C30 -35.5(4) . . . . ?
N4 C37 N3 C38 -0.7(3) . . . . ?
N4 C37 N3 C34 175.2(2) . . . . ?
C39 C38 N3 C37 0.4(3) . . . . ?
C39 C38 N3 C34 -175.5(3) . . . . ?
C33 C34 N3 C37 31.5(4) . . . . ?
C35 C34 N3 C37 -146.4(3) . . . . ?
C33 C34 N3 C38 -153.4(3) . . . . ?
C35 C34 N3 C38 28.7(4) . . . . ?
N3 C37 N4 C39 0.8(3) . . . . ?
N3 C37 N4 Ni1 -170.73(15) . . . 1_545 ?
C38 C39 N4 C37 -0.6(3) . . . . ?
C38 C39 N4 Ni1 170.9(2) . . . 1_545 ?
N6 C40 N5 C41 0.3(3) . . . . ?
N6 C40 N5 Ni1 -174.75(15) . . . . ?
C42 C41 N5 C40 0.2(3) . . . . ?
C42 C41 N5 Ni1 175.2(2) . . . . ?
N5 C40 N6 C42 -0.8(3) . . . . ?
N5 C40 N6 C43 -173.0(2) . . . . ?
C41 C42 N6 C40 0.9(3) . . . . ?
C41 C42 N6 C43 173.0(2) . . . . ?
C46 C43 N6 C40 26.4(4) . . . . ?
C44 C43 N6 C40 -155.0(2) . . . . ?
C46 C43 N6 C42 -144.2(3) . . . . ?
C44 C43 N6 C42 34.4(4) . . . . ?
N8 C49 N7 C50 0.4(3) . . . . ?
N8 C49 N7 C48 -173.8(2) . . . . ?
C51 C50 N7 C49 -0.3(3) . . . . ?
C51 C50 N7 C48 174.0(2) . . . . ?
C47 C48 N7 C49 163.3(2) . . . . ?
C45 C48 N7 C49 -15.6(4) . . . . ?
C47 C48 N7 C50 -9.8(4) . . . . ?
C45 C48 N7 C50 171.3(2) . . . . ?
N7 C49 N8 C51 -0.3(3) . . . . ?
N7 C49 N8 Ni1 179.13(14) . . . 1_556 ?
C50 C51 N8 C49 0.1(3) . . . . ?
C50 C51 N8 Ni1 -179.37(17) . . . 1_556 ?
N10 C24 N9 C22 0.5(3) . . . . ?
N10 C24 N9 Ni2 -170.35(15) . . . . ?
C23 C22 N9 C24 -0.7(3) . . . . ?
C23 C22 N9 Ni2 169.9(2) . . . . ?
N9 C24 N10 C23 -0.2(3) . . . . ?
N9 C24 N10 C25 171.7(2) . . . . ?
C22 C23 N10 C24 -0.3(3) . . . . ?
C22 C23 N10 C25 -172.0(2) . . . . ?
C26 C25 N10 C24 166.0(2) . . . . ?
C27 C25 N10 C24 -15.7(4) . . . . ?
C26 C25 N10 C23 -23.8(4) . . . . ?
C27 C25 N10 C23 154.6(3) . . . . ?
O10 C52 N11 C53 2.7(19) . . . . ?
O10 C52 N11 C54 173.0(15) . . . . ?
C54 C54 N11 C52 165(8) 2_566 . . . ?
C54 C54 N11 C53 -24(9) 2_566 . . . ?
O2 C1 O1 Ni1 5.0(5) . . . . ?
C2 C1 O1 Ni1 -175.1(3) . . . . ?
C7 C6 O3 C8 18.7(3) . . . . ?
C5 C6 O3 C8 -163.8(2) . . . . ?
C10 C8 O3 C6 -89.8(3) . . . . ?
C9 C8 O3 C6 96.7(3) . . . . ?
C12 C11 O4 C15 -1.8(4) . . . . ?
C10 C11 O4 C15 -179.7(3) . . . . ?
C20 C15 O4 C11 96.1(3) . . . . ?
C16 C15 O4 C11 -90.4(3) . . . . ?
O6 C14 O5 Ni2 -18.0(4) . . . . ?
C13 C14 O5 Ni2 161.98(15) . . . . ?
O8 C21 O9 Ni1 -1.0(4) . . . 2_665 ?
C17 C21 O9 Ni1 178.03(15) . . . 2_665 ?
